data_2004991
loop_
_publ_author_name
'Centore, R.'
'Ciajolo, M. R.'
'Tuzi, A.'

_publ_section_title
;
 Two Mesogenic Nitrobenzoxazoles
;
_journal_issue 6
_journal_name_full 'Acta Crystallographica Section C'
_journal_page_first 1499
_journal_page_last 1503
_journal_paper_doi 10.1107/S0108270195014314
_journal_volume 52
_journal_year 1996
_chemical_formula_moiety 'C29 H26 N2 O8'
_chemical_formula_sum 'C29 H26 N2 O8'
_chemical_formula_weight 530.54
_chemical_melting_point 407
_chemical_name_systematic
;
2-(4-nitrophenyl)-6[4-(6-acrylyloxy-hexyloxy)-benzoyloxy]benzoxazole
;
_space_group_crystal_system triclinic
_space_group_IT_number 2
_space_group_name_Hall '-P 1'
_space_group_name_H-M_alt 'P -1'
_cell_angle_alpha 106.16(2)
_cell_angle_beta 102.98(2)
_cell_angle_gamma 75.31(2)
_cell_formula_units_Z 2
_cell_length_a 8.744(2)
_cell_length_b 11.087(2)
_cell_length_c 14.511(3)
_cell_measurement_reflns_used 25
_cell_measurement_temperature 295
_cell_measurement_theta_max 24.77
_cell_measurement_theta_min 15.02
_cell_volume 1288.9(5)
_computing_cell_refinement SDP
_computing_data_collection 'SDP (Enraf-Nonius, 1985)'
_computing_data_reduction SDP
_computing_molecular_graphics 'ORTEP (Johnson, 1976) and PLUTO (Motherwell & Clegg, 1978)'
_computing_structure_refinement SDP
_computing_structure_solution 'RANTAN in MULTAN11/82 (Main et al., 1982)'
_diffrn_ambient_temperature 295
_diffrn_measurement_device 'Enraf-Nonius CAD-4'
_diffrn_measurement_method \w/\q
_diffrn_radiation_monochromator graphite
_diffrn_radiation_source 'X-ray tube'
_diffrn_radiation_type CuK\a
_diffrn_radiation_wavelength 1.54178
_diffrn_reflns_limit_h_max 10
_diffrn_reflns_limit_h_min -10
_diffrn_reflns_limit_k_max 13
_diffrn_reflns_limit_k_min -13
_diffrn_reflns_limit_l_max 18
_diffrn_reflns_limit_l_min 0
_diffrn_reflns_number 5292
_diffrn_reflns_theta_max 75.0
_diffrn_standards_decay_% 0.5
_diffrn_standards_interval_time 120
_diffrn_standards_number 1
_exptl_absorpt_coefficient_mu 0.797
_exptl_absorpt_correction_type none
_exptl_crystal_colour yellow
_exptl_crystal_density_diffrn 1.367
_exptl_crystal_density_method 'not measured'
_exptl_crystal_description platelet
_exptl_crystal_size_max .43
_exptl_crystal_size_mid .17
_exptl_crystal_size_min .036
_refine_diff_density_max 0.347
_refine_diff_density_min -0.174
_refine_ls_extinction_coef 1.3E-6(4)
_refine_ls_extinction_method 'Stout & Jensen (1989)'
_refine_ls_goodness_of_fit_obs 1.758
_refine_ls_hydrogen_treatment refall
_refine_ls_matrix_type full
_refine_ls_number_parameters 457
_refine_ls_number_reflns 3362
_refine_ls_R_factor_all 0.100
_refine_ls_R_factor_obs 0.049
_refine_ls_shift/esd_max 0.01
_refine_ls_structure_factor_coef F
_refine_ls_weighting_details 'w = 4F~o~^2^/[\s^2^(F~o~^2^) + (0.04F~o~^2^)^2^]'
_refine_ls_weighting_scheme calc
_refine_ls_wR_factor_obs 0.064
_reflns_number_observed 3362
_reflns_number_total 5292
_reflns_observed_criterion I>3.0\s(I)
_cod_data_source_file ha1148.cif
_cod_data_source_block compound1
_cod_depositor_comments
;
 Updating space group information and adding the symmetry operation list.

 Antanas Vaitkus,
 2018-06-14

 Adding the _atom_site_type_symbol data item.

 Antanas Vaitkus,
 2017-01-28

The following automatic conversions were performed:

'_refine_ls_weighting_scheme' value 'calc w =
4F~o~^2^/[\s^2^(F~o~^2^) + (0.04F~o~^2^)^2^]' was changed to 'calc'.
New tag '_refine_ls_weighting_details' was created. The value of the
new tag was set to 'w = 4F~o~^2^/[\s^2^(F~o~^2^) +
(0.04F~o~^2^)^2^]'.

Automatic conversion script
Id: cif_fix_values 3143 2015-03-26 13:38:13Z robertas 
;
_cod_database_code 2004991

loop_
_space_group_symop_id
_space_group_symop_operation_xyz
1 x,y,z
2 -x,-y,-z

loop_
_atom_site_aniso_label
_atom_site_aniso_U_11
_atom_site_aniso_U_22
_atom_site_aniso_U_33
_atom_site_aniso_U_12
_atom_site_aniso_U_13
_atom_site_aniso_U_23
O1 0.1730(10) 0.0617(9) 0.0860(9) -0.0233(9) 0.0695(8) 0.0149(7)
O2 0.0990(10) 0.0456(6) 0.0750(8) -0.0186(6) 0.0376(6) 0.0183(5)
O3 0.0977(9) 0.0437(6) 0.0794(8) -0.0169(6) 0.0425(6) 0.0185(5)
O4 0.1320(10) 0.0638(8) 0.0741(8) -0.0391(7) 0.0470(7) 0.0097(6)
O5 0.0945(9) 0.0493(6) 0.0732(7) -0.0230(6) 0.0373(6) 0.0172(5)
O6 0.0774(8) 0.0487(6) 0.0560(7) -0.0237(5) 0.0197(6) 0.0149(5)
O7 0.1420(10) 0.0880(10) 0.0836(9) -0.0370(8) 0.0612(7) 0.0123(7)
O8 0.1500(10) 0.0684(8) 0.1020(10) -0.0426(7) 0.0500(8) 0.0259(6)
N1 0.0870(10) 0.0440(7) 0.0641(9) -0.0199(7) 0.0324(7) 0.0107(6)
N2 0.0820(10) 0.0692(9) 0.0648(9) -0.0292(7) 0.0197(8) 0.0227(7)
C1 0.122(2) 0.0660(10) 0.0880(10) -0.0310(10) 0.0270(10) 0.0341(9)
C2 0.0900(10) 0.0520(10) 0.0710(10) -0.0227(9) 0.0200(10) 0.0204(8)
C3 0.0870(10) 0.0530(10) 0.0640(10) -0.0197(9) 0.0270(9) 0.0195(8)
C4 0.0990(10) 0.0442(9) 0.0820(10) -0.0156(9) 0.0360(10) 0.0221(8)
C5 0.1030(10) 0.0489(9) 0.0760(10) -0.0216(9) 0.0392(9) 0.0175(8)
C6 0.0980(10) 0.0483(9) 0.0860(10) -0.0153(9) 0.0451(9) 0.0221(8)
C7 0.1040(10) 0.0485(9) 0.0770(10) -0.0214(9) 0.0404(9) 0.0196(8)
C8 0.0800(10) 0.0474(9) 0.0800(10) -0.0098(8) 0.0347(9) 0.0259(8)
C9 0.0870(10) 0.0448(9) 0.0820(10) -0.0145(8) 0.0361(9) 0.0228(8)
C10 0.0670(10) 0.0476(9) 0.0650(10) -0.0147(8) 0.0219(8) 0.0211(7)
C11 0.0860(10) 0.0422(9) 0.0720(10) -0.0177(8) 0.0320(9) 0.0139(8)
C12 0.0790(10) 0.0483(9) 0.0630(10) -0.0182(9) 0.0277(9) 0.0112(8)
C13 0.0590(10) 0.0476(9) 0.0580(10) -0.0153(7) 0.0161(8) 0.0184(7)
C14 0.0790(10) 0.0412(9) 0.0760(10) -0.0138(8) 0.0326(9) 0.0156(8)
C15 0.0900(10) 0.0465(9) 0.0720(10) -0.0157(9) 0.0380(9) 0.0146(8)
C16 0.0690(10) 0.0503(9) 0.0610(10) -0.0180(8) 0.0176(9) 0.0184(8)
C17 0.0660(10) 0.0419(8) 0.0680(10) -0.0127(8) 0.0239(8) 0.0193(7)
C18 0.0740(10) 0.0454(8) 0.0610(10) -0.0209(8) 0.0179(9) 0.0156(7)
C19 0.0630(10) 0.0458(9) 0.0540(9) -0.0123(8) 0.0182(8) 0.0170(7)
C20 0.0750(10) 0.0395(8) 0.0640(10) -0.0145(8) 0.0282(8) 0.0109(8)
C21 0.1010(10) 0.0490(10) 0.0640(10) -0.0222(9) 0.0384(9) 0.0052(9)
C22 0.0920(10) 0.0480(10) 0.0640(10) -0.0157(9) 0.0360(9) 0.0117(8)
C23 0.0650(10) 0.0427(8) 0.0620(10) -0.0157(7) 0.0203(8) 0.0146(7)
C24 0.0610(10) 0.0471(9) 0.0560(10) -0.0151(8) 0.0160(8) 0.0175(7)
C25 0.0710(10) 0.0440(9) 0.0600(10) -0.0171(8) 0.0160(9) 0.0136(8)
C26 0.0740(10) 0.0520(10) 0.0550(10) -0.0157(9) 0.0184(9) 0.0128(8)
C27 0.0640(10) 0.0522(9) 0.0580(10) -0.0190(8) 0.0148(8) 0.0197(7)
C28 0.0820(10) 0.0447(9) 0.0670(10) -0.0211(8) 0.0244(9) 0.0143(8)
C29 0.0780(10) 0.0460(9) 0.0620(10) -0.0163(8) 0.0250(9) 0.0120(8)

loop_
_atom_site_label
_atom_site_type_symbol
_atom_site_fract_x
_atom_site_fract_y
_atom_site_fract_z
_atom_site_U_iso_or_equiv
_atom_site_thermal_displace_type
O1 O 1.3245(3) 1.0517(2) -.09100(10) .1091(6) Uani
O2 O 1.2266(2) 1.08250(10) .04440(10) .0745(5) Uani
O3 O 1.0695(2) .44660(10) .21170(10) .0747(5) Uani
O4 O .7984(2) .2622(2) .51210(10) .0913(6) Uani
O5 O .8475(2) .08670(10) .39120(10) .0734(5) Uani
O6 O .6602(2) -0.10350(10) .60250(10) .0621(5) Uani
O7 O .3476(2) -0.3506(2) .89650(10) .1064(6) Uani
O8 O .4195(2) -0.5397(2) .81010(10) .1078(6) Uani
N1 N .6215(2) -0.2771(2) .48200(10) .0666(6) Uani
N2 N .4063(2) -0.4236(2) .82800(10) .0735(6) Uani
C1 C 1.2995(4) 1.3221(2) -.0494(2) .0936(9) Uani
C2 C 1.2487(3) 1.2639(2) .0023(2) .0730(7) Uani
C3 C 1.2710(3) 1.1231(2) -.0218(2) .0695(7) Uani
C4 C 1.2488(3) .9446(2) .0306(2) .0766(6) Uani
C5 C 1.1902(3) .9221(2) .1131(2) .0773(6) Uani
C6 C 1.2002(3) .7796(2) .1014(2) .0786(6) Uani
C7 C 1.1368(3) .7520(2) .1811(2) .0776(6) Uani
C8 C 1.1357(3) .6102(2) .1625(2) .0704(6) Uani
C9 C 1.0637(3) .5823(2) .2378(2) .0725(6) Uani
C10 C 1.0133(3) .3962(2) .2701(2) .0612(6) Uani
C11 C .9494(3) .4663(2) .3520(2) .0684(6) Uani
C12 C .8961(3) .4038(2) .4055(2) .0654(6) Uani
C13 C .9069(3) .2729(2) .3780(2) .0654(6) Uani
C14 C .9704(3) .2036(2) .2948(2) .0671(6) Uani
C15 C 1.0236(3) .2647(2) .2413(2) .0711(6) Uani
C16 C .8452(3) .2116(2) .4368(2) .0618(6) Uani
C17 C .7821(3) .0024(2) .4187(2) .0601(6) Uani
C18 C .7544(3) .0148(2) .5113(2) .0618(6) Uani
C19 C .6975(3) -.0873(2) .51990(10) .0560(6) Uani
C20 C .6712(3) -0.1919(2) .4460(2) .0613(6) Uani
C21 C .6959(3) -0.1992(2) .3534(2) .0734(7) Uani
C22 C .7516(3) -.0998(2) .3407(2) .0699(7) Uani
C23 C .6178(3) -0.2217(2) .5719(2) .0583(6) Uani
C24 C .5699(3) -0.2709(2) .6426(2) .056(2) Uani
C25 C .5213(3) -0.1919(2) .7277(2) .0605(6) Uani
C26 C .4670(3) -0.2414(2) .7890(2) .0628(7) Uani
C27 C .4652(3) -0.3705(2) .7642(2) .0596(6) Uani
C28 C .5156(3) -0.4521(2) .6808(2) .0663(6) Uani
C29 C .5687(3) -0.4016(2) .6202(2) .0641(6) Uani
H1C1 H 1.296(3) 1.417(2) -.031(2) .062(9) Uiso
H2C1 H 1.370(3) 1.271(2) -.096(2) .053(8) Uiso
HC2 H 1.196(3) 1.311(2) .058(2) .047(7) Uiso
H1C4 H 1.372(3) .907(2) .032(2) .063(9) Uiso
H2C4 H 1.190(3) .909(2) -.032(2) .057(9) Uiso
H1C5 H 1.254(3) .959(2) .179(2) .056(9) Uiso
H2C5 H 1.083(3) .971(2) .116(2) .068(9) Uiso
H1C6 H 1.318(3) .730(3) .096(2) .080(9) Uiso
H2C6 H 1.137(3) .746(2) .038(2) .053(7) Uiso
H1C7 H 1.204(3) .779(2) .241(2) .042(7) Uiso
H2C7 H 1.023(3) .810(2) .186(2) .058(9) Uiso
H1C8 H 1.245(3) .557(2) .162(2) .034(6) Uiso
H2C8 H 1.072(3) .584(2) .095(2) .050(7) Uiso
H1C9 H 1.138(3) .603(2) .306(2) .056(9) Uiso
H2C9 H .945(3) .629(2) .235(2) .056(9) Uiso
HC11 H .939(3) .555(2) .371(2) .042(7) Uiso
HC12 H .857(3) .455(2) .466(2) .051(7) Uiso
HC14 H .981(3) .114(2) .273(2) .042(7) Uiso
HC15 H 1.064(3) .221(2) .1820(10) .034(6) Uiso
HC18 H .775(3) .091(2) .566(2) .057(9) Uiso
HC21 H .671(3) -0.277(3) .298(2) .073(9) Uiso
HC22 H .771(3) -0.100(2) .277(2) .044(7) Uiso
HC25 H .522(3) -0.103(2) .741(2) .040(7) Uiso
HC26 H .430(3) -0.185(2) .847(2) .040(7) Uiso
HC28 H .513(2) -0.538(2) .6640(10) .029(6) Uiso
HC29 H .603(3) -0.453(2) .560(2) .038(6) Uiso

loop_
_atom_type_symbol
_atom_type_scat_source
C 'International Tables Vol IV Table 2.2B'
H 'International Tables Vol IV Table 2.2B'
O 'International Tables Vol IV Table 2.2B'
N 'International Tables Vol IV Table 2.2B'

loop_
_geom_angle_atom_site_label_1
_geom_angle_atom_site_label_2
_geom_angle_atom_site_label_3
_geom_angle
_geom_angle_publ_flag
C3 O2 C4 116.8(2) yes
C4 C5 H2C5 109.(2) no
C9 O3 C10 118.0(2) yes
C6 C5 H1C5 110.0(10) no
C16 O5 C17 126.00(10) yes
C6 C5 H2C5 112.(2) no
C19 O6 C23 103.1(2) yes
C20 N1 C23 104.3(2) yes
C5 C6 C7 113.0(2) no
O7 N2 O8 123.0(2) yes
O7 N2 C27 118.7(2) no
O8 N2 C27 118.3(2) no
C6 C7 C8 111.5(2) no
C1 C2 C3 120.9(3) yes
O1 C3 O2 123.0(2) yes
O1 C3 C2 125.3(3) yes
O2 C3 C2 111.6(2) yes
C7 C8 C9 112.1(2) no
O2 C4 C5 107.3(2) no
O3 C9 C8 106.4(2) yes
C4 C5 C6 110.9(2) no
O3 C10 C11 124.7(2) yes
O3 C10 C15 115.1(2) yes
C11 C10 C15 120.3(3) no
C10 C11 C12 119.30(10) no
C11 C12 C13 121.0(2) no
C12 C13 C14 119.0(3) no
C12 C13 C16 118.70(10) yes
C14 C13 C16 122.2(2) yes
C13 C14 C15 120.40(10) no
C10 C15 C14 120.0(3) no
O4 C16 O5 124.0(3) no
O4 C16 C13 126.4(2) yes
O5 C16 C13 109.6(2) yes
O5 C17 C18 125.30(10) yes
O5 C17 C22 111.1(2) yes
O6 C23 C24 118.3(2) no
C18 C17 C22 123.6(2) yes
C17 C18 C19 113.30(10) yes
C23 C24 C29 117.80(10) no
C25 C24 C29 119.9(3) no
O6 C19 C18 127.20(10) no
C24 C25 C26 120.1(2) no
O6 C19 C20 107.8(3) yes
C18 C19 C20 125.0(2) yes
N1 C20 C19 109.2(2) yes
C25 C26 C27 118.5(2) no
N1 C20 C21 130.80(10) no
C19 C20 C21 120.0(2) yes
C20 C21 C22 117.2(2) yes
N2 C27 C26 119.0(2) no
N2 C27 C28 118.30(10) no
C26 C27 C28 122.7(2) no
C17 C22 C21 120.7(3) yes
C27 C28 C29 118.2(2) no
O6 C23 N1 115.6(2) yes
C24 C29 C28 120.5(2) no
N1 C23 C24 126.2(2) yes
C23 C24 C25 122.3(2) yes

loop_
_geom_bond_atom_site_label_1
_geom_bond_atom_site_label_2
_geom_bond_distance
_geom_bond_publ_flag
O1 C3 1.198(3) yes
O2 C4 1.454(3) yes
O3 C9 1.435(3) yes
O3 C10 1.365(3) yes
C7 C8 1.521(3) no
O4 C16 1.192(3) yes
O5 C16 1.355(2) yes
O5 C17 1.393(3) yes
C8 C9 1.511(4) no
O6 C19 1.379(3) yes
O6 C23 1.378(3) yes
O7 N2 1.215(2) yes
O8 N2 1.220(3) yes
N1 C20 1.392(3) yes
C10 C11 1.375(3) no
N1 C23 1.282(3) yes
C10 C15 1.385(3) no
N2 C27 1.464(4) yes
C11 C12 1.388(4) no
C1 C2 1.319(4) yes
C2 C3 1.473(3) yes
C13 C14 1.387(3) no
C4 C5 1.505(4) no
C14 C15 1.375(4) no
C5 C6 1.523(3) no
C13 C16 1.482(4) no
C17 C18 1.381(3) yes
C17 C22 1.393(3) yes
C18 C19 1.391(4) yes
C19 C20 1.372(3) yes
C20 C21 1.385(4) yes
C21 C22 1.382(4) yes
C23 C24 1.464(4) yes
C24 C25 1.386(3) no
C24 C29 1.396(3) no
C25 C26 1.382(4) no
C26 C27 1.378(3) no
C27 C28 1.380(3) no
C28 C29 1.376(4) no

loop_
_geom_torsion_atom_site_label_1
_geom_torsion_atom_site_label_2
_geom_torsion_atom_site_label_3
_geom_torsion_atom_site_label_4
_geom_torsion
_geom_torsion_publ_flag
C4 O2 C3 O1 1.2(3) no
C4 O2 C3 C2 -177.7(2) no
C3 O2 C4 C5 -179.8(2) no
C10 O3 C9 C8 178.8(2) no
C9 O3 C10 C11 0.9(3) no
C9 O3 C10 C15 -179.5(2) no
C17 O5 C16 O4 7.0(4) no
C17 O5 C16 C13 -172.3(2) yes
C16 O5 C17 C18 -23.6(3) no
C16 O5 C17 C22 158.0(2) yes
C23 O6 C19 C18 -177.2(2) no
C23 O6 C19 C20 1.8(2) no
C19 O6 C23 N1 -1.3(2) no
C19 O6 C23 C24 -180.0(4) no
C23 N1 C20 C19 0.9(3) no
C23 N1 C20 C21 -179.4(3) no
C20 N1 C23 O6 0.3(3) no
C20 N1 C23 C24 178.9(2) no
O7 N2 C27 C26 6.4(4) yes
O7 N2 C27 C28 -173.1(2) no
O8 N2 C27 C26 -173.2(2) no
O8 N2 C27 C28 7.3(3) no
C1 C2 C3 O1 -5.2(4) no
C1 C2 C3 O2 173.7(2) no
O2 C4 C5 C6 176.7(2) no
C4 C5 C6 C7 -178(2) no
C5 C6 C7 C8 175.3(2) no
C6 C7 C8 C9 -176.5(2) no
C7 C8 C9 O3 179.8(2) no
O3 C10 C11 C12 179.9(3) no
C15 C10 C11 C12 0.3(3) no
O3 C10 C15 C14 -179.9(2) no
C11 C10 C15 C14 -0.3(3) no
C10 C11 C12 C13 0.2(4) no
C11 C12 C13 C14 -0.8(3) no
C11 C12 C13 C16 -178.8(2) no
C12 C13 C14 C15 0.8(3) no
C16 C13 C14 C15 178.7(2) no
C12 C13 C16 O4 -7.2(4) no
C12 C13 C16 O5 172.1(2) yes
C14 C13 C16 O4 174.9(2) no
C14 C13 C16 O5 -5.8(3) no
C13 C14 C15 C10 -0.3(4) no
O5 C17 C18 C19 -176.2(2) no
C22 C17 C18 C19 1.91(3) no
O5 C17 C22 C21 175.9(2) no
C18 C17 C22 C21 -2.4(4) no
C17 C18 C19 O6 179.3(2) no
C17 C18 C19 C20 0.6(3) no
O6 C19 C20 N1 -1.7(3) no
O6 C19 C20 C21 178.5(2) no
C18 C19 C20 N1 177.3(2) no
C18 C19 C20 C21 -2.5(4) no
N1 C20 C21 C22 -177.8(2) no
C19 C20 C21 C22 1.9(4) no
C20 C21 C22 C17 0.4(4) no
O6 C23 C24 C25 19.1(3) no
O6 C23 C24 C29 -163.2(2) yes
N1 C23 C24 C25 -159.4(2) no
N1 C23 C24 C29 18.3(3) no
C23 C24 C25 C26 175.6(2) no
C29 C24 C25 C26 -2.0(3) no
C23 C24 C29 C28 -176.0(2) no
C25 C24 C29 C28 1.7(4) no
C24 C25 C26 C27 1.1(4) no
C25 C26 C27 N2 -179.4(2) no
C25 C26 C27 C28 0.1(4) no
N2 C27 C28 C29 179.1(2) no
C26 C27 C28 C29 -0.3(4) no
C27 C28 C29 C24 -0.6(4) no
